data_7050206
loop_
_publ_author_name
'Baker, Robert J.'
'Jones, Cameron'
'Kloth, Marc'
'Mills, David P.'

_publ_section_title
;
 The reactivity of gallium(i) and indium(i) halides towards
 bipyridines, terpyridines, imino-substituted pyridines and
 bis(imino)acenaphthenes
;
_journal_issue 2
_journal_name_full 'New Journal of Chemistry'
_journal_page_first 207
_journal_paper_doi 10.1039/b310592j
_journal_volume 28
_journal_year 2004
_chemical_formula_sum 'C96 H92 Ga6 I12 N24 O4'
_chemical_formula_weight 3587.06
_chemical_name_systematic
;
?
;
_space_group_IT_number 15
_symmetry_cell_setting monoclinic
_symmetry_space_group_name_Hall '-C 2yc'
_symmetry_space_group_name_H-M 'C 1 2/c 1'
_atom_sites_solution_hydrogens geom
_atom_sites_solution_primary direct
_atom_sites_solution_secondary difmap
_audit_creation_method SHELXL-97
_cell_angle_alpha 90.00
_cell_angle_beta 101.29(3)
_cell_angle_gamma 90.00
_cell_formula_units_Z 4
_cell_length_a 28.873(6)
_cell_length_b 14.539(3)
_cell_length_c 29.261(6)
_cell_measurement_temperature 150(2)
_cell_volume 12046(4)
_computing_structure_refinement 'SHELXL-97 (Sheldrick, 1997)'
_computing_structure_solution 'SHELXS-97 (Sheldrick, 1990)'
_diffrn_ambient_temperature 150(2)
_diffrn_measured_fraction_theta_full 0.990
_diffrn_measured_fraction_theta_max 0.990
_diffrn_measurement_device_type 'Nonius Kappa CCD'
_diffrn_radiation_monochromator graphite
_diffrn_radiation_source 'fine-focus sealed tube'
_diffrn_radiation_type MoK\a
_diffrn_radiation_wavelength 0.71073
_diffrn_reflns_av_R_equivalents 0.0924
_diffrn_reflns_av_sigmaI/netI 0.0681
_diffrn_reflns_limit_h_max 35
_diffrn_reflns_limit_h_min -35
_diffrn_reflns_limit_k_max 17
_diffrn_reflns_limit_k_min -16
_diffrn_reflns_limit_l_max 36
_diffrn_reflns_limit_l_min -36
_diffrn_reflns_number 62937
_diffrn_reflns_theta_full 26.02
_diffrn_reflns_theta_max 26.02
_diffrn_reflns_theta_min 2.92
_exptl_absorpt_coefficient_mu 4.454
_exptl_absorpt_correction_T_max 0.930
_exptl_absorpt_correction_T_min 0.683
_exptl_absorpt_correction_type multi-scan
_exptl_absorpt_process_details 'Sortav (Blessing)'
_exptl_crystal_colour yellow
_exptl_crystal_density_diffrn 1.978
_exptl_crystal_density_method 'not measured'
_exptl_crystal_description block
_exptl_crystal_F_000 6760
_exptl_crystal_size_max 0.15
_exptl_crystal_size_mid 0.15
_exptl_crystal_size_min 0.10
_refine_diff_density_max 1.251
_refine_diff_density_min -1.996
_refine_diff_density_rms 0.199
_refine_ls_extinction_method none
_refine_ls_goodness_of_fit_ref 1.059
_refine_ls_hydrogen_treatment 'calculated (riding model)'
_refine_ls_matrix_type full
_refine_ls_number_parameters 644
_refine_ls_number_reflns 11727
_refine_ls_number_restraints 6
_refine_ls_restrained_S_all 1.059
_refine_ls_R_factor_all 0.0898
_refine_ls_R_factor_gt 0.0569
_refine_ls_shift/su_max 0.001
_refine_ls_shift/su_mean 0.000
_refine_ls_structure_factor_coef Fsqd
_refine_ls_weighting_details 'calc w=1/[\s^2^(Fo^2^)+(0.0540P)^2^+101.5293P] where P=(Fo^2^+2Fc^2^)/3'
_refine_ls_weighting_scheme calc
_refine_ls_wR_factor_gt 0.1194
_refine_ls_wR_factor_ref 0.1319
_reflns_number_gt 8516
_reflns_number_total 11727
_reflns_threshold_expression >2sigma(I)
_cod_data_source_file b310592j.txt
_cod_data_source_block compound_2
_cod_depositor_comments
;
The following automatic conversions were performed:
'_exptl_absorpt_correction_type' value 'multiscan' changed to 'multi-scan'
according to '/home/saulius/struct/CIF-dictionaries/cif_core.dic'
dictionary named 'cif_core.dic' version 2.4.1 from 2010-06-29.

Automatic conversion script
Id: cif_fix_enum 1527 2010-12-29 10:47:43Z saulius 
;
_cod_original_sg_symbol_H-M C2/c
_cod_database_code 7050206

loop_
_symmetry_equiv_pos_as_xyz
'x, y, z'
'-x, y, -z+1/2'
'x+1/2, y+1/2, z'
'-x+1/2, y+1/2, -z+1/2'
'-x, -y, -z'
'x, -y, z-1/2'
'-x+1/2, -y+1/2, -z'
'x+1/2, -y+1/2, z-1/2'

loop_
_atom_site_label
_atom_site_type_symbol
_atom_site_fract_x
_atom_site_fract_y
_atom_site_fract_z
_atom_site_U_iso_or_equiv
_atom_site_adp_type
_atom_site_occupancy
_atom_site_symmetry_multiplicity
_atom_site_calc_flag
_atom_site_refinement_flags
_atom_site_disorder_assembly
_atom_site_disorder_group
I1 I 0.38687(2) 0.57334(4) 0.060544(19) 0.04192(16) Uani 1 1 d . . .
I2 I 0.29210(2) 0.50918(4) -0.249412(18) 0.04165(16) Uani 1 1 d . . .
I3 I 0.41832(3) 0.13220(5) 0.00993(3) 0.0673(2) Uani 1 1 d . . .
I4 I 0.41775(2) 0.03653(4) -0.237617(19) 0.04045(16) Uani 1 1 d . . .
I5 I 0.40971(2) 0.32162(4) -0.25359(3) 0.0575(2) Uani 1 1 d . . .
I6 I 0.44655(2) 0.15592(4) -0.357975(19) 0.04272(16) Uani 1 1 d . . .
Ga1 Ga 0.34835(3) 0.63255(5) -0.10270(3) 0.02492(19) Uani 1 1 d . . .
Ga2 Ga 0.32382(3) 0.43383(5) -0.08628(3) 0.02303(19) Uani 1 1 d . . .
Ga3 Ga 0.45854(3) 0.17926(6) -0.26791(3) 0.0357(2) Uani 1 1 d . . .
O1 O 0.34159(18) 0.5480(3) -0.05303(16) 0.0268(11) Uani 1 1 d . . .
O2 O 0.33162(18) 0.5177(3) -0.13565(16) 0.0255(11) Uani 1 1 d . . .
N1 N 0.3391(2) 0.7143(4) -0.1617(2) 0.0312(15) Uani 1 1 d . . .
N2 N 0.2801(2) 0.6841(4) -0.1056(2) 0.0286(15) Uani 1 1 d . . .
N3 N 0.3806(2) 0.7324(4) -0.0571(2) 0.0291(15) Uani 1 1 d . . .
N4 N 0.4193(2) 0.6105(4) -0.1045(2) 0.0317(15) Uani 1 1 d . . .
N5 N 0.3069(2) 0.3735(4) -0.0276(2) 0.0297(15) Uani 1 1 d . . .
N6 N 0.2514(2) 0.4549(4) -0.0978(2) 0.0265(14) Uani 1 1 d . . .
N7 N 0.3157(2) 0.3165(4) -0.1276(2) 0.0285(15) Uani 1 1 d . . .
N8 N 0.3928(2) 0.3834(4) -0.0742(2) 0.0258(14) Uani 1 1 d . . .
N9 N 0.3484(4) 0.7237(8) -0.3389(3) 0.076(3) Uani 1 1 d . . .
N10 N 0.4816(4) 0.7448(9) -0.1961(5) 0.104(4) Uani 1 1 d . . .
N11 N 0.3665(5) 0.9303(8) -0.1223(3) 0.089(4) Uani 1 1 d . . .
N12 N 0.2630(3) 0.9076(6) -0.0314(3) 0.061(2) Uani 1 1 d . . .
C1 C 0.3728(3) 0.7327(5) -0.1864(3) 0.038(2) Uani 1 1 d . . .
H1 H 0.4024 0.7060 -0.1773 0.045 Uiso 1 1 calc R . .
C2 C 0.3647(4) 0.7906(6) -0.2250(3) 0.049(2) Uani 1 1 d . . .
H2 H 0.3886 0.8051 -0.2410 0.059 Uiso 1 1 calc R . .
C3 C 0.3195(4) 0.8258(6) -0.2386(3) 0.060(3) Uani 1 1 d . . .
H3 H 0.3125 0.8636 -0.2647 0.072 Uiso 1 1 calc R . .
C4 C 0.2856(3) 0.8056(6) -0.2143(3) 0.041(2) Uani 1 1 d . . .
H4 H 0.2555 0.8302 -0.2236 0.049 Uiso 1 1 calc R . .
C5 C 0.2951(3) 0.7485(5) -0.1755(3) 0.034(2) Uani 1 1 d . . .
C6 C 0.2622(3) 0.7294(5) -0.1451(3) 0.0336(19) Uani 1 1 d . . .
C7 C 0.2151(3) 0.7593(6) -0.1537(4) 0.051(3) Uani 1 1 d . . .
H7 H 0.2020 0.7874 -0.1818 0.061 Uiso 1 1 calc R . .
C8 C 0.1885(3) 0.7464(7) -0.1197(4) 0.057(3) Uani 1 1 d . . .
H8 H 0.1575 0.7670 -0.1247 0.068 Uiso 1 1 calc R . .
C9 C 0.2079(3) 0.7032(6) -0.0788(4) 0.049(2) Uani 1 1 d . . .
H9 H 0.1906 0.6959 -0.0554 0.058 Uiso 1 1 calc R . .
C10 C 0.2539(3) 0.6705(5) -0.0729(3) 0.036(2) Uani 1 1 d . . .
H10 H 0.2668 0.6386 -0.0459 0.043 Uiso 1 1 calc R . .
C11 C 0.3580(3) 0.7920(5) -0.0341(3) 0.0361(19) Uani 1 1 d . . .
H11 H 0.3252 0.7904 -0.0389 0.043 Uiso 1 1 calc R . .
C12 C 0.3823(4) 0.8557(6) -0.0035(3) 0.047(2) Uani 1 1 d . . .
H12 H 0.3658 0.8977 0.0112 0.056 Uiso 1 1 calc R . .
C13 C 0.4309(3) 0.8571(6) 0.0053(3) 0.043(2) Uani 1 1 d . . .
H13 H 0.4475 0.8994 0.0260 0.052 Uiso 1 1 calc R . .
C14 C 0.4544(3) 0.7949(6) -0.0172(3) 0.041(2) Uani 1 1 d . . .
H14 H 0.4872 0.7938 -0.0113 0.049 Uiso 1 1 calc R . .
C15 C 0.4284(3) 0.7329(5) -0.0492(3) 0.0321(19) Uani 1 1 d . . .
C16 C 0.4512(3) 0.6662(5) -0.0764(3) 0.0327(19) Uani 1 1 d . . .
C17 C 0.4983(3) 0.6606(6) -0.0752(3) 0.046(2) Uani 1 1 d . . .
H17 H 0.5192 0.6984 -0.0554 0.055 Uiso 1 1 calc R . .
C18 C 0.5146(3) 0.5986(7) -0.1034(4) 0.051(3) Uani 1 1 d . . .
H18 H 0.5468 0.5940 -0.1029 0.061 Uiso 1 1 calc R . .
C19 C 0.4833(3) 0.5433(6) -0.1323(3) 0.045(2) Uani 1 1 d . . .
H19 H 0.4940 0.5004 -0.1514 0.054 Uiso 1 1 calc R . .
C20 C 0.4360(3) 0.5527(6) -0.1325(3) 0.038(2) Uani 1 1 d . . .
H20 H 0.4146 0.5171 -0.1531 0.046 Uiso 1 1 calc R . .
C21 C 0.3379(3) 0.3305(5) 0.0064(3) 0.0337(19) Uani 1 1 d . . .
H21 H 0.3683 0.3183 0.0017 0.040 Uiso 1 1 calc R . .
C22 C 0.3256(4) 0.3048(6) 0.0472(3) 0.048(2) Uani 1 1 d . . .
H22 H 0.3477 0.2758 0.0702 0.057 Uiso 1 1 calc R . .
C23 C 0.2816(5) 0.3212(6) 0.0546(4) 0.059(3) Uani 1 1 d . . .
H23 H 0.2736 0.3048 0.0828 0.071 Uiso 1 1 calc R . .
C24 C 0.2474(4) 0.3638(6) 0.0191(4) 0.052(3) Uani 1 1 d . . .
H24 H 0.2167 0.3744 0.0231 0.062 Uiso 1 1 calc R . .
C25 C 0.2621(3) 0.3888(5) -0.0219(3) 0.0320(18) Uani 1 1 d . . .
C26 C 0.2308(3) 0.4309(5) -0.0626(3) 0.0322(18) Uani 1 1 d . . .
C27 C 0.1826(3) 0.4435(6) -0.0646(4) 0.047(2) Uani 1 1 d . . .
H27 H 0.1691 0.4261 -0.0395 0.056 Uiso 1 1 calc R . .
C28 C 0.1554(3) 0.4810(6) -0.1031(4) 0.045(2) Uani 1 1 d . . .
H28 H 0.1235 0.4922 -0.1044 0.054 Uiso 1 1 calc R . .
C29 C 0.1768(3) 0.5027(6) -0.1411(3) 0.043(2) Uani 1 1 d . . .
H29 H 0.1587 0.5249 -0.1687 0.052 Uiso 1 1 calc R . .
C30 C 0.2250(3) 0.4904(5) -0.1369(3) 0.0338(19) Uani 1 1 d . . .
H30 H 0.2394 0.5070 -0.1615 0.041 Uiso 1 1 calc R . .
C31 C 0.2750(3) 0.2802(5) -0.1510(3) 0.0307(18) Uani 1 1 d . . .
H31 H 0.2468 0.3089 -0.1486 0.037 Uiso 1 1 calc R . .
C32 C 0.2732(3) 0.2037(6) -0.1779(3) 0.039(2) Uani 1 1 d . . .
H32 H 0.2443 0.1806 -0.1932 0.046 Uiso 1 1 calc R . .
C33 C 0.3140(3) 0.1611(6) -0.1826(3) 0.050(2) Uani 1 1 d . . .
H33 H 0.3133 0.1088 -0.2010 0.060 Uiso 1 1 calc R . .
C34 C 0.3572(3) 0.1977(6) -0.1590(3) 0.047(2) Uani 1 1 d . . .
H34 H 0.3856 0.1698 -0.1614 0.057 Uiso 1 1 calc R . .
C35 C 0.3567(3) 0.2756(6) -0.1322(3) 0.0342(19) Uani 1 1 d . . .
C36 C 0.4008(3) 0.3166(5) -0.1038(3) 0.0280(17) Uani 1 1 d . . .
C37 C 0.4457(3) 0.2888(6) -0.1070(3) 0.038(2) Uani 1 1 d . . .
H37 H 0.4505 0.2442 -0.1284 0.046 Uiso 1 1 calc R . .
C38 C 0.4836(3) 0.3291(6) -0.0773(3) 0.037(2) Uani 1 1 d . . .
H38 H 0.5144 0.3124 -0.0788 0.044 Uiso 1 1 calc R . .
C39 C 0.4755(3) 0.3931(6) -0.0460(3) 0.038(2) Uani 1 1 d . . .
H39 H 0.5007 0.4188 -0.0252 0.046 Uiso 1 1 calc R . .
C40 C 0.4300(3) 0.4200(5) -0.0450(3) 0.0298(18) Uani 1 1 d . . .
H40 H 0.4248 0.4644 -0.0236 0.036 Uiso 1 1 calc R . .
C41 C 0.4003(5) 0.5856(10) -0.3050(6) 0.102(5) Uani 1 1 d . . .
H41A H 0.3937 0.5706 -0.2749 0.153 Uiso 1 1 calc R . .
H41B H 0.4331 0.6012 -0.3018 0.153 Uiso 1 1 calc R . .
H41C H 0.3932 0.5336 -0.3254 0.153 Uiso 1 1 calc R . .
C42 C 0.3715(5) 0.6630(9) -0.3243(4) 0.065(3) Uani 1 1 d . . .
C43 C 0.5422(5) 0.8705(8) -0.1656(5) 0.082(4) Uani 1 1 d . . .
H43A H 0.5714 0.8578 -0.1754 0.124 Uiso 1 1 calc R . .
H43B H 0.5477 0.8729 -0.1322 0.124 Uiso 1 1 calc R . .
H43C H 0.5300 0.9286 -0.1782 0.124 Uiso 1 1 calc R . .
C44 C 0.5089(5) 0.7997(9) -0.1820(4) 0.068(3) Uani 1 1 d . . .
C45 C 0.4490(5) 0.9941(9) -0.0984(4) 0.083(4) Uani 1 1 d . . .
H45A H 0.4547 1.0376 -0.1214 0.125 Uiso 1 1 calc R . .
H45B H 0.4719 0.9456 -0.0957 0.125 Uiso 1 1 calc R . .
H45C H 0.4515 1.0245 -0.0689 0.125 Uiso 1 1 calc R . .
C46 C 0.4034(5) 0.9570(8) -0.1120(4) 0.064(3) Uani 1 1 d . . .
C47 C 0.2398(6) 0.9802(10) -0.1160(5) 0.104(5) Uani 1 1 d U . .
H47A H 0.2523 0.9428 -0.1378 0.155 Uiso 1 1 calc R . .
H47B H 0.2527 1.0412 -0.1158 0.155 Uiso 1 1 calc R . .
H47C H 0.2061 0.9829 -0.1251 0.155 Uiso 1 1 calc R . .
C48 C 0.2536(5) 0.9375(8) -0.0663(5) 0.073(3) Uani 1 1 d . . .

loop_
_atom_site_aniso_label
_atom_site_aniso_U_11
_atom_site_aniso_U_22
_atom_site_aniso_U_33
_atom_site_aniso_U_23
_atom_site_aniso_U_13
_atom_site_aniso_U_12
I1 0.0346(3) 0.0569(4) 0.0302(3) -0.0090(3) -0.0035(2) 0.0019(3)
I2 0.0537(4) 0.0390(3) 0.0267(3) 0.0013(2) -0.0059(3) -0.0032(3)
I3 0.0537(4) 0.0486(4) 0.1120(6) -0.0168(4) 0.0466(4) -0.0177(3)
I4 0.0461(4) 0.0385(3) 0.0357(3) 0.0015(2) 0.0056(3) -0.0066(3)
I5 0.0524(4) 0.0422(4) 0.0732(5) -0.0001(3) 0.0006(3) 0.0144(3)
I6 0.0338(3) 0.0568(4) 0.0342(3) 0.0081(3) -0.0016(2) -0.0101(3)
Ga1 0.0231(4) 0.0250(4) 0.0256(4) 0.0008(3) 0.0020(3) -0.0003(3)
Ga2 0.0194(4) 0.0253(4) 0.0226(4) 0.0006(3) -0.0002(3) -0.0002(3)
Ga3 0.0292(5) 0.0344(5) 0.0389(5) 0.0026(4) -0.0041(4) 0.0003(4)
O1 0.030(3) 0.025(3) 0.024(3) 0.001(2) 0.002(2) -0.001(2)
O2 0.031(3) 0.021(3) 0.023(3) 0.002(2) 0.001(2) -0.007(2)
N1 0.041(4) 0.022(3) 0.029(4) 0.004(3) 0.002(3) -0.003(3)
N2 0.024(4) 0.023(3) 0.036(4) -0.004(3) -0.001(3) 0.000(3)
N3 0.027(4) 0.028(4) 0.030(4) -0.001(3) 0.000(3) -0.002(3)
N4 0.031(4) 0.027(4) 0.037(4) 0.004(3) 0.005(3) 0.001(3)
N5 0.038(4) 0.024(3) 0.025(3) 0.000(3) 0.003(3) -0.001(3)
N6 0.018(3) 0.026(3) 0.034(4) -0.001(3) 0.002(3) 0.000(3)
N7 0.027(4) 0.032(4) 0.025(3) -0.002(3) 0.002(3) 0.000(3)
N8 0.022(3) 0.025(3) 0.028(3) 0.001(3) -0.002(3) 0.004(3)
N9 0.105(9) 0.084(8) 0.038(5) 0.003(5) 0.009(5) -0.004(6)
N10 0.069(8) 0.113(10) 0.127(11) 0.024(8) 0.013(7) -0.023(7)
N11 0.129(11) 0.076(8) 0.052(6) 0.002(5) -0.007(7) -0.015(7)
N12 0.076(7) 0.052(6) 0.053(6) 0.009(4) 0.005(5) 0.021(5)
C1 0.051(6) 0.032(5) 0.031(4) -0.001(4) 0.008(4) -0.006(4)
C2 0.070(7) 0.047(6) 0.027(5) 0.003(4) 0.000(5) -0.016(5)
C3 0.096(9) 0.043(6) 0.028(5) 0.011(4) -0.020(6) -0.002(6)
C4 0.044(5) 0.037(5) 0.039(5) 0.008(4) 0.000(4) -0.002(4)
C5 0.039(5) 0.018(4) 0.037(5) 0.002(3) -0.012(4) 0.003(3)
C6 0.030(5) 0.023(4) 0.044(5) -0.005(4) -0.004(4) 0.001(3)
C7 0.040(6) 0.035(5) 0.068(7) -0.009(4) -0.017(5) 0.011(4)
C8 0.025(5) 0.048(6) 0.096(9) -0.021(6) 0.007(6) 0.002(4)
C9 0.044(6) 0.034(5) 0.073(7) -0.016(5) 0.025(5) -0.011(4)
C10 0.028(5) 0.026(4) 0.056(6) -0.004(4) 0.013(4) -0.003(3)
C11 0.038(5) 0.030(5) 0.040(5) -0.002(4) 0.008(4) -0.001(4)
C12 0.065(7) 0.034(5) 0.040(5) -0.006(4) 0.007(5) -0.010(4)
C13 0.045(6) 0.042(5) 0.039(5) -0.006(4) -0.001(4) -0.012(4)
C14 0.038(5) 0.037(5) 0.045(5) 0.006(4) -0.002(4) -0.013(4)
C15 0.032(5) 0.029(4) 0.033(4) 0.010(3) 0.000(4) -0.004(3)
C16 0.032(5) 0.034(5) 0.028(4) 0.008(3) -0.005(4) 0.001(4)
C17 0.026(5) 0.054(6) 0.053(6) 0.018(5) -0.001(4) 0.000(4)
C18 0.035(5) 0.057(6) 0.065(7) 0.019(5) 0.020(5) 0.014(5)
C19 0.041(6) 0.045(6) 0.052(6) 0.001(4) 0.019(5) 0.009(4)
C20 0.036(5) 0.040(5) 0.041(5) 0.005(4) 0.013(4) 0.005(4)
C21 0.032(5) 0.033(5) 0.032(5) 0.007(3) -0.005(4) -0.001(3)
C22 0.059(7) 0.049(6) 0.031(5) 0.011(4) 0.000(5) -0.004(5)
C23 0.093(9) 0.044(6) 0.042(6) 0.006(4) 0.018(6) -0.006(6)
C24 0.054(6) 0.045(6) 0.065(7) 0.001(5) 0.034(5) -0.008(5)
C25 0.032(5) 0.027(4) 0.037(5) -0.001(3) 0.007(4) -0.003(3)
C26 0.034(5) 0.019(4) 0.044(5) -0.002(3) 0.012(4) -0.005(3)
C27 0.038(5) 0.032(5) 0.080(7) -0.001(5) 0.033(5) -0.001(4)
C28 0.021(5) 0.041(5) 0.071(7) 0.001(5) 0.002(5) -0.001(4)
C29 0.034(5) 0.036(5) 0.049(5) 0.002(4) -0.016(4) 0.002(4)
C30 0.025(4) 0.030(4) 0.042(5) 0.001(4) -0.005(4) 0.002(3)
C31 0.021(4) 0.031(4) 0.036(5) 0.003(3) -0.004(3) -0.003(3)
C32 0.033(5) 0.037(5) 0.043(5) -0.013(4) -0.001(4) -0.004(4)
C33 0.043(6) 0.048(6) 0.059(6) -0.026(5) 0.006(5) 0.001(4)
C34 0.036(5) 0.048(6) 0.058(6) -0.023(5) 0.008(4) 0.002(4)
C35 0.024(4) 0.038(5) 0.038(5) 0.001(4) 0.000(4) -0.001(4)
C36 0.023(4) 0.025(4) 0.033(4) 0.001(3) 0.000(3) 0.000(3)
C37 0.040(5) 0.041(5) 0.035(5) -0.007(4) 0.010(4) 0.007(4)
C38 0.022(4) 0.043(5) 0.043(5) -0.002(4) 0.002(4) 0.001(4)
C39 0.019(4) 0.046(5) 0.047(5) 0.005(4) -0.003(4) 0.001(4)
C40 0.025(4) 0.030(4) 0.032(4) -0.004(3) 0.001(3) 0.005(3)
C41 0.077(10) 0.107(12) 0.131(13) 0.022(10) 0.039(9) 0.011(8)
C42 0.075(9) 0.072(8) 0.053(7) 0.001(6) 0.023(6) -0.009(7)
C43 0.094(10) 0.063(8) 0.099(10) 0.013(7) 0.037(8) 0.014(7)
C44 0.064(8) 0.073(9) 0.074(8) 0.024(7) 0.028(7) 0.017(7)
C45 0.113(12) 0.089(9) 0.052(7) 0.010(6) 0.029(8) 0.019(8)
C46 0.087(10) 0.065(8) 0.039(6) -0.002(5) 0.008(6) -0.009(7)
C47 0.118(6) 0.096(6) 0.093(6) 0.001(4) 0.011(4) 0.001(4)
C48 0.081(9) 0.057(7) 0.082(9) -0.027(7) 0.015(8) 0.001(6)

loop_
_atom_type_symbol
_atom_type_description
_atom_type_scat_dispersion_real
_atom_type_scat_dispersion_imag
_atom_type_scat_source
C C 0.0033 0.0016 'International Tables Vol C Tables 4.2.6.8 and 6.1.1.4'
H H 0.0000 0.0000 'International Tables Vol C Tables 4.2.6.8 and 6.1.1.4'
N N 0.0061 0.0033 'International Tables Vol C Tables 4.2.6.8 and 6.1.1.4'
Ga Ga 0.2307 1.6083 'International Tables Vol C Tables 4.2.6.8 and 6.1.1.4'
I I -0.4742 1.8119 'International Tables Vol C Tables 4.2.6.8 and 6.1.1.4'
O O 0.0106 0.0060 'International Tables Vol C Tables 4.2.6.8 and 6.1.1.4'

loop_
_geom_angle_atom_site_label_1
_geom_angle_atom_site_label_2
_geom_angle_atom_site_label_3
_geom_angle
_geom_angle_site_symmetry_1
_geom_angle_site_symmetry_3
_geom_angle_publ_flag
O2 Ga1 O1 77.0(2) . . ?
O2 Ga1 N3 164.1(2) . . ?
O1 Ga1 N3 93.4(2) . . ?
O2 Ga1 N1 95.8(2) . . ?
O1 Ga1 N1 166.4(2) . . ?
N3 Ga1 N1 96.0(2) . . ?
O2 Ga1 N4 90.3(2) . . ?
O1 Ga1 N4 99.5(2) . . ?
N3 Ga1 N4 78.7(3) . . ?
N1 Ga1 N4 92.0(3) . . ?
O2 Ga1 N2 98.4(2) . . ?
O1 Ga1 N2 91.5(2) . . ?
N3 Ga1 N2 94.4(2) . . ?
N1 Ga1 N2 78.1(3) . . ?
N4 Ga1 N2 167.3(2) . . ?
O2 Ga2 O1 77.1(2) . . ?
O2 Ga2 N5 165.1(2) . . ?
O1 Ga2 N5 91.7(2) . . ?
O2 Ga2 N6 92.7(2) . . ?
O1 Ga2 N6 96.5(2) . . ?
N5 Ga2 N6 78.7(3) . . ?
O2 Ga2 N7 95.7(2) . . ?
O1 Ga2 N7 169.2(2) . . ?
N5 Ga2 N7 96.7(2) . . ?
N6 Ga2 N7 91.9(2) . . ?
O2 Ga2 N8 95.8(2) . . ?
O1 Ga2 N8 93.8(2) . . ?
N5 Ga2 N8 94.8(2) . . ?
N6 Ga2 N8 167.9(2) . . ?
N7 Ga2 N8 78.7(2) . . ?
Ga3 Ga3 I5 117.06(4) 2_654 . ?
Ga3 Ga3 I6 111.20(6) 2_654 . ?
I5 Ga3 I6 107.39(4) . . ?
Ga3 Ga3 I4 108.99(4) 2_654 . ?
I5 Ga3 I4 106.46(4) . . ?
I6 Ga3 I4 104.98(4) . . ?
Ga2 O1 Ga1 102.8(2) . . ?
Ga2 O2 Ga1 103.0(2) . . ?
C1 N1 C5 120.2(7) . . ?
C1 N1 Ga1 124.9(6) . . ?
C5 N1 Ga1 114.9(5) . . ?
C6 N2 C10 120.6(7) . . ?
C6 N2 Ga1 114.3(5) . . ?
C10 N2 Ga1 125.0(5) . . ?
C11 N3 C15 119.3(7) . . ?
C11 N3 Ga1 125.2(5) . . ?
C15 N3 Ga1 115.4(5) . . ?
C20 N4 C16 117.5(7) . . ?
C20 N4 Ga1 126.1(6) . . ?
C16 N4 Ga1 116.2(5) . . ?
C21 N5 C25 119.7(7) . . ?
C21 N5 Ga2 125.1(6) . . ?
C25 N5 Ga2 114.8(5) . . ?
C26 N6 C30 119.5(7) . . ?
C26 N6 Ga2 115.1(5) . . ?
C30 N6 Ga2 125.4(5) . . ?
C31 N7 C35 118.1(7) . . ?
C31 N7 Ga2 127.2(5) . . ?
C35 N7 Ga2 114.7(5) . . ?
C40 N8 C36 118.7(6) . . ?
C40 N8 Ga2 125.8(5) . . ?
C36 N8 Ga2 114.8(5) . . ?
N1 C1 C2 122.1(9) . . ?
C3 C2 C1 117.1(9) . . ?
C4 C3 C2 120.5(8) . . ?
C3 C4 C5 120.8(9) . . ?
N1 C5 C4 119.2(8) . . ?
N1 C5 C6 115.9(7) . . ?
C4 C5 C6 124.6(8) . . ?
N2 C6 C7 120.2(8) . . ?
N2 C6 C5 115.7(7) . . ?
C7 C6 C5 124.0(8) . . ?
C8 C7 C6 119.0(9) . . ?
C9 C8 C7 120.0(9) . . ?
C8 C9 C10 118.8(9) . . ?
N2 C10 C9 121.2(9) . . ?
N3 C11 C12 121.6(8) . . ?
C13 C12 C11 120.1(9) . . ?
C14 C13 C12 118.9(8) . . ?
C13 C14 C15 119.5(8) . . ?
N3 C15 C14 120.7(8) . . ?
N3 C15 C16 116.6(7) . . ?
C14 C15 C16 122.7(8) . . ?
C17 C16 N4 122.2(8) . . ?
C17 C16 C15 124.9(8) . . ?
N4 C16 C15 112.9(7) . . ?
C16 C17 C18 119.2(9) . . ?
C17 C18 C19 119.7(9) . . ?
C18 C19 C20 118.6(9) . . ?
N4 C20 C19 122.8(9) . . ?
N5 C21 C22 121.4(8) . . ?
C23 C22 C21 120.3(9) . . ?
C22 C23 C24 120.1(9) . . ?
C25 C24 C23 116.9(9) . . ?
N5 C25 C24 121.5(8) . . ?
N5 C25 C26 114.6(7) . . ?
C24 C25 C26 123.9(8) . . ?
N6 C26 C27 121.7(8) . . ?
N6 C26 C25 115.8(7) . . ?
C27 C26 C25 122.5(8) . . ?
C28 C27 C26 120.0(9) . . ?
C27 C28 C29 118.3(8) . . ?
C30 C29 C28 119.3(8) . . ?
N6 C30 C29 121.0(8) . . ?
N7 C31 C32 123.1(8) . . ?
C31 C32 C33 119.7(8) . . ?
C32 C33 C34 118.8(8) . . ?
C35 C34 C33 118.8(8) . . ?
N7 C35 C34 121.5(7) . . ?
N7 C35 C36 115.7(7) . . ?
C34 C35 C36 122.7(7) . . ?
N8 C36 C37 122.2(7) . . ?
N8 C36 C35 114.2(7) . . ?
C37 C36 C35 123.5(7) . . ?
C36 C37 C38 118.1(7) . . ?
C39 C38 C37 119.5(8) . . ?
C38 C39 C40 120.1(8) . . ?
N8 C40 C39 121.3(7) . . ?
N9 C42 C41 178.8(14) . . ?
N10 C44 C43 177.9(15) . . ?
N11 C46 C45 177.5(15) . . ?
N12 C48 C47 179.6(15) . . ?

loop_
_geom_bond_atom_site_label_1
_geom_bond_atom_site_label_2
_geom_bond_distance
_geom_bond_site_symmetry_2
_geom_bond_publ_flag
I4 Ga3 2.6243(11) . ?
I5 Ga3 2.5842(12) . ?
I6 Ga3 2.6122(12) . ?
Ga1 O2 1.941(5) . ?
Ga1 O1 1.942(5) . ?
Ga1 N3 2.066(6) . ?
Ga1 N1 2.071(6) . ?
Ga1 N4 2.085(7) . ?
Ga1 N2 2.094(6) . ?
Ga2 O2 1.937(5) . ?
Ga2 O1 1.942(5) . ?
Ga2 N5 2.070(6) . ?
Ga2 N6 2.075(6) . ?
Ga2 N7 2.078(6) . ?
Ga2 N8 2.088(6) . ?
Ga3 Ga3 2.4182(19) 2_654 ?
N1 C1 1.347(10) . ?
N1 C5 1.350(10) . ?
N2 C6 1.341(10) . ?
N2 C10 1.346(10) . ?
N3 C11 1.342(10) . ?
N3 C15 1.354(10) . ?
N4 C20 1.327(10) . ?
N4 C16 1.373(10) . ?
N5 C21 1.354(10) . ?
N5 C25 1.354(10) . ?
N6 C26 1.334(10) . ?
N6 C30 1.348(10) . ?
N7 C31 1.346(9) . ?
N7 C35 1.354(10) . ?
N8 C40 1.344(9) . ?
N8 C36 1.350(9) . ?
N9 C42 1.137(15) . ?
N10 C44 1.142(16) . ?
N11 C46 1.120(16) . ?
N12 C48 1.092(14) . ?
C1 C2 1.392(12) . ?
C2 C3 1.385(15) . ?
C3 C4 1.351(14) . ?
C4 C5 1.389(11) . ?
C5 C6 1.451(12) . ?
C6 C7 1.403(12) . ?
C7 C8 1.381(14) . ?
C8 C9 1.372(14) . ?
C9 C10 1.389(12) . ?
C11 C12 1.380(12) . ?
C12 C13 1.375(13) . ?
C13 C14 1.372(13) . ?
C14 C15 1.405(11) . ?
C15 C16 1.489(12) . ?
C16 C17 1.354(12) . ?
C17 C18 1.366(13) . ?
C18 C19 1.371(14) . ?
C19 C20 1.374(12) . ?
C21 C22 1.365(12) . ?
C22 C23 1.352(14) . ?
C23 C24 1.426(15) . ?
C24 C25 1.398(12) . ?
C25 C26 1.480(11) . ?
C26 C27 1.392(12) . ?
C27 C28 1.355(13) . ?
C28 C29 1.410(13) . ?
C29 C30 1.385(12) . ?
C31 C32 1.359(11) . ?
C32 C33 1.358(12) . ?
C33 C34 1.408(13) . ?
C34 C35 1.378(11) . ?
C35 C36 1.499(11) . ?
C36 C37 1.381(11) . ?
C37 C38 1.387(12) . ?
C38 C39 1.358(12) . ?
C39 C40 1.377(11) . ?
C41 C42 1.447(18) . ?
C43 C44 1.427(19) . ?
C45 C46 1.405(18) . ?
C47 C48 1.561(19) . ?
